data_2019861
loop_
_publ_author_name
'Begum, M. Sabina'
'Howlader, M. Belayet Hossain'
'Sheikh, M. Chanmiya'
'Miyatake, Ryuta'
'Zangrando, Ennio'

_publ_section_title
;
 Crystal structure of bis[S-hexyl
 3-(4-methylbenzylidene)dithiocarbazato-\k2N3,S]palladium(II)
;
_journal_issue 3
_journal_name_full 'Acta Crystallographica Section E Crystallographic Communications'
_journal_page_first m63
_journal_paper_doi 10.1107/S2056989015002236
_journal_volume 71
_journal_year 2015
_chemical_formula_iupac '[Pd (C15 H21 N2 S2)2]'
_chemical_formula_moiety 'C30 H42 N4 Pd S4'
_chemical_formula_sum 'C30 H42 N4 Pd S4'
_chemical_formula_weight 693.32
_chemical_name_systematic
;
Bis[<i>S</i>-hexyl
3-(4-methylbenzylidene)dithiocarbazato-\k^2^<i>N</i>^3^,<i>S</i>]palladium(II)
;
_space_group_IT_number 5
_symmetry_cell_setting monoclinic
_symmetry_space_group_name_Hall 'C 2y'
_symmetry_space_group_name_H-M 'C 1 2 1'
_atom_sites_solution_hydrogens geom
_atom_sites_solution_primary direct
_atom_sites_solution_secondary difmap
_audit_creation_method SHELXL-97
_cell_angle_alpha 90.00
_cell_angle_beta 116.810(2)
_cell_angle_gamma 90.00
_cell_formula_units_Z 2
_cell_length_a 18.3559(11)
_cell_length_b 9.6747(5)
_cell_length_c 10.3368(6)
_cell_measurement_temperature 173(2)
_cell_measurement_theta_max 66.98
_cell_measurement_theta_min 4.79
_cell_volume 1638.37(16)
_computing_cell_refinement
;
RAPID-AUTO (Rigaku, 2010)
;
_computing_data_collection
;
RAPID-AUTO (Rigaku, 2010)
;
_computing_data_reduction
;
RAPID-AUTO (Rigaku, 2010)
;
_computing_molecular_graphics
;
ORTEP-3 for Windows (Farrugia, 2012)
;
_computing_publication_material
;
PLATON (Spek, 2009) and publCIF (Westrip, 2010)
;
_computing_structure_refinement
;
SHELXL97 (Sheldrick, 2015)
;
_computing_structure_solution
;
SIR92 (Altomare <i>et al.</i>,  1994)
;
_diffrn_ambient_temperature 173(2)
_diffrn_detector_area_resol_mean 10.000
_diffrn_measured_fraction_theta_full 1.000
_diffrn_measured_fraction_theta_max 1.000
_diffrn_measurement_device_type 'Rigaku R-AXIS RAPID'
_diffrn_measurement_method \w
_diffrn_radiation_monochromator graphite
_diffrn_radiation_source 'fine-focus sealed tube'
_diffrn_radiation_type CuK\a
_diffrn_radiation_wavelength 1.54187
_diffrn_reflns_av_R_equivalents 0.1198
_diffrn_reflns_av_sigmaI/netI 0.1135
_diffrn_reflns_limit_h_max 21
_diffrn_reflns_limit_h_min -21
_diffrn_reflns_limit_k_max 11
_diffrn_reflns_limit_k_min -11
_diffrn_reflns_limit_l_max 12
_diffrn_reflns_limit_l_min -12
_diffrn_reflns_number 9318
_diffrn_reflns_theta_full 65.08
_diffrn_reflns_theta_max 65.08
_diffrn_reflns_theta_min 4.79
_exptl_absorpt_coefficient_mu 7.141
_exptl_absorpt_correction_T_max 0.5072
_exptl_absorpt_correction_T_min 0.2683
_exptl_absorpt_correction_type multi-scan
_exptl_absorpt_process_details
;
(ABSCOR; Rigaku, 1995)
;
_exptl_crystal_colour orange
_exptl_crystal_density_diffrn 1.405
_exptl_crystal_density_method 'not measured'
_exptl_crystal_description prism
_exptl_crystal_F_000 720
_exptl_crystal_size_max 0.25
_exptl_crystal_size_mid 0.16
_exptl_crystal_size_min 0.11
_refine_diff_density_max 2.072
_refine_diff_density_min -1.315
_refine_ls_abs_structure_details
;
Flack (1983), 1218 Friedel pairs
;
_refine_ls_abs_structure_Flack 0.34(2)
_refine_ls_extinction_method none
_refine_ls_goodness_of_fit_ref 1.029
_refine_ls_hydrogen_treatment constr
_refine_ls_matrix_type full
_refine_ls_number_parameters 180
_refine_ls_number_reflns 2710
_refine_ls_number_restraints 1
_refine_ls_restrained_S_all 1.028
_refine_ls_R_factor_all 0.0989
_refine_ls_R_factor_gt 0.0905
_refine_ls_shift/su_max 0.000
_refine_ls_shift/su_mean 0.000
_refine_ls_structure_factor_coef Fsqd
_refine_ls_weighting_details 'calc w=1/[\s^2^(Fo^2^)+(0.1251P)^2^] where P=(Fo^2^+2Fc^2^)/3'
_refine_ls_weighting_scheme calc
_refine_ls_wR_factor_gt 0.2136
_refine_ls_wR_factor_ref 0.2245
_reflns_number_gt 2121
_reflns_number_total 2710
_reflns_threshold_expression I>2\s(I)
_cod_data_source_file su5071sup1.cf
_cod_data_source_block I
_cod_original_sg_symbol_H-M 'C 2'
_cod_database_code 2019861
_cod_database_fobs_code 2019861

loop_
_symmetry_equiv_pos_as_xyz
'x, y, z'
'-x, y, -z'
'x+1/2, y+1/2, z'
'-x+1/2, y+1/2, -z'

loop_
_atom_site_type_symbol
_atom_site_label
_atom_site_fract_x
_atom_site_fract_y
_atom_site_fract_z
_atom_site_U_iso_or_equiv
_atom_site_adp_type
_atom_site_calc_flag
_atom_site_refinement_flags
_atom_site_occupancy
_atom_site_symmetry_multiplicity
Pd Pd1 0.5000 0.5495 0.0000 0.0607(4) Uani d S 1 2
S S1 0.4807(3) 0.3802(4) 0.1325(5) 0.0725(11) Uani d . 1 1
S S2 0.4003(2) 0.3956(4) 0.3156(4) 0.0726(9) Uani d . 1 1
N N1 0.4949(7) 0.6818(12) 0.1634(13) 0.060(3) Uani d . 1 1
N N2 0.4526(9) 0.6244(17) 0.2347(16) 0.071(4) Uani d . 1 1
C C1 0.7185(10) 1.1510(17) 0.0408(17) 0.087(4) Uani d . 1 1
H H1A 0.7670 1.1034 0.0465 0.130 Uiso calc R 1 1
H H1B 0.7353 1.2327 0.1036 0.130 Uiso calc R 1 1
H H1C 0.6839 1.1796 -0.0594 0.130 Uiso calc R 1 1
C C2 0.6712(6) 1.0545(19) 0.0900(11) 0.063(3) Uani d . 1 1
C C3 0.6745(8) 0.9122(16) 0.0758(15) 0.072(4) Uani d . 1 1
H H3 0.7083 0.8746 0.0369 0.086 Uiso calc R 1 1
C C4 0.6290(7) 0.8236(13) 0.1178(14) 0.062(3) Uani d . 1 1
H H4 0.6339 0.7262 0.1124 0.075 Uiso calc R 1 1
C C5 0.5759(7) 0.8797(13) 0.1679(13) 0.061(3) Uani d . 1 1
C C6 0.5741(8) 1.0255(14) 0.1841(14) 0.070(4) Uani d . 1 1
H H6 0.5412 1.0656 0.2234 0.084 Uiso calc R 1 1
C C7 0.6196(8) 1.1052(14) 0.1431(14) 0.071(3) Uani d . 1 1
H H7 0.6161 1.2025 0.1509 0.085 Uiso calc R 1 1
C C8 0.5215(8) 0.7962(12) 0.2045(14) 0.062(3) Uani d . 1 1
H H8 0.5048 0.8378 0.2700 0.074 Uiso calc R 1 1
C C9 0.4449(11) 0.4926(16) 0.2274(18) 0.059(4) Uani d . 1 1
C C10 0.3742(9) 0.529(2) 0.4125(15) 0.080(5) Uani d . 1 1
H H10A 0.4242 0.5722 0.4885 0.096 Uiso calc R 1 1
H H10B 0.3406 0.6025 0.3449 0.096 Uiso calc R 1 1
C C11 0.3247(9) 0.4534(18) 0.4821(16) 0.081(4) Uani d . 1 1
H H11A 0.2809 0.3981 0.4062 0.097 Uiso calc R 1 1
H H11B 0.3617 0.3886 0.5571 0.097 Uiso calc R 1 1
C C12 0.2885(8) 0.545(2) 0.5472(14) 0.081(3) Uani d . 1 1
H H12A 0.2580 0.6183 0.4765 0.097 Uiso calc R 1 1
H H12B 0.3327 0.5904 0.6324 0.097 Uiso calc R 1 1
C C13 0.2311(9) 0.4735(19) 0.5952(19) 0.091(5) Uani d . 1 1
H H13A 0.1951 0.4112 0.5161 0.109 Uiso calc R 1 1
H H13B 0.2642 0.4148 0.6800 0.109 Uiso calc R 1 1
C C14 0.1813(12) 0.559(3) 0.632(2) 0.133(7) Uani d . 1 1
H H14A 0.1500 0.6224 0.5504 0.160 Uiso calc R 1 1
H H14B 0.2165 0.6168 0.7170 0.160 Uiso calc R 1 1
C C15 0.1205(10) 0.475(2) 0.670(2) 0.110(6) Uani d . 1 1
H H15A 0.0888 0.5391 0.6982 0.165 Uiso calc R 1 1
H H15B 0.1512 0.4118 0.7499 0.165 Uiso calc R 1 1
H H15C 0.0835 0.4224 0.5845 0.165 Uiso calc R 1 1

loop_
_atom_site_aniso_label
_atom_site_aniso_U_11
_atom_site_aniso_U_22
_atom_site_aniso_U_33
_atom_site_aniso_U_12
_atom_site_aniso_U_13
_atom_site_aniso_U_23
Pd1 0.0664(7) 0.0506(7) 0.0761(7) 0.000 0.0419(5) 0.000
S1 0.093(3) 0.051(2) 0.095(3) 0.001(2) 0.062(2) 0.004(2)
S2 0.084(2) 0.059(2) 0.092(2) -0.0072(17) 0.0542(19) 0.0009(17)
N1 0.055(6) 0.057(7) 0.076(7) -0.011(5) 0.037(6) 0.006(5)
N2 0.067(8) 0.072(9) 0.091(9) -0.027(7) 0.050(7) -0.017(7)
C1 0.081(9) 0.094(12) 0.096(11) -0.013(8) 0.048(9) 0.004(8)
C2 0.063(6) 0.054(7) 0.073(6) 0.014(9) 0.032(5) -0.003(9)
C3 0.063(8) 0.084(11) 0.086(9) 0.003(7) 0.048(7) -0.002(7)
C4 0.058(6) 0.048(7) 0.082(8) 0.003(5) 0.034(6) 0.003(6)
C5 0.060(7) 0.052(7) 0.076(8) 0.000(6) 0.036(6) 0.001(5)
C6 0.076(7) 0.053(10) 0.093(8) 0.001(7) 0.048(7) -0.005(6)
C7 0.074(8) 0.055(8) 0.080(9) -0.004(6) 0.032(7) 0.011(6)
C8 0.079(8) 0.030(6) 0.096(9) 0.006(6) 0.057(7) 0.005(6)
C9 0.068(9) 0.052(9) 0.063(9) -0.004(7) 0.034(7) 0.000(6)
C10 0.085(8) 0.090(14) 0.081(8) -0.017(10) 0.053(7) 0.007(9)
C11 0.084(9) 0.083(11) 0.086(10) -0.009(8) 0.048(8) 0.002(8)
C12 0.084(7) 0.088(9) 0.081(7) -0.019(12) 0.047(6) -0.019(12)
C13 0.082(10) 0.104(12) 0.109(12) 0.010(9) 0.063(9) 0.002(9)
C14 0.162(16) 0.118(16) 0.150(15) 0.043(19) 0.098(14) -0.003(17)
C15 0.106(12) 0.112(14) 0.160(17) -0.024(10) 0.102(13) -0.010(11)

loop_
_atom_type_symbol
_atom_type_description
_atom_type_scat_dispersion_real
_atom_type_scat_dispersion_imag
_atom_type_scat_source
C C 0.0181 0.0091 'International Tables Vol C Tables 4.2.6.8 and 6.1.1.4'
H H 0.0000 0.0000 'International Tables Vol C Tables 4.2.6.8 and 6.1.1.4'
N N 0.0311 0.0180 'International Tables Vol C Tables 4.2.6.8 and 6.1.1.4'
Pd Pd 0.1215 3.9337 'International Tables Vol C Tables 4.2.6.8 and 6.1.1.4'
S S 0.3331 0.5567 'International Tables Vol C Tables 4.2.6.8 and 6.1.1.4'

loop_
_geom_angle_atom_site_label_1
_geom_angle_atom_site_label_2
_geom_angle_atom_site_label_3
_geom_angle_site_symmetry_1
_geom_angle_site_symmetry_3
_geom_angle
N1 Pd1 N1 . 2_655 107.1(6)
N1 Pd1 S1 . . 83.2(3)
N1 Pd1 S1 2_655 . 168.1(3)
N1 Pd1 S1 . 2_655 168.1(3)
N1 Pd1 S1 2_655 2_655 83.2(3)
S1 Pd1 S1 . 2_655 87.3(2)
C9 S1 Pd1 . . 95.1(5)
C9 S2 C10 . . 101.8(7)
C8 N1 N2 . . 114.2(12)
C8 N1 Pd1 . . 131.8(10)
N2 N1 Pd1 . . 114.0(9)
C9 N2 N1 . . 115.8(16)
C2 C1 H1A . . 109.5
C2 C1 H1B . . 109.5
H1A C1 H1B . . 109.5
C2 C1 H1C . . 109.5
H1A C1 H1C . . 109.5
H1B C1 H1C . . 109.5
C7 C2 C3 . . 117.7(14)
C7 C2 C1 . . 121.0(16)
C3 C2 C1 . . 121.2(12)
C2 C3 C4 . . 120.9(12)
C2 C3 H3 . . 119.5
C4 C3 H3 . . 119.5
C3 C4 C5 . . 119.4(12)
C3 C4 H4 . . 120.3
C5 C4 H4 . . 120.3
C4 C5 C6 . . 118.9(11)
C4 C5 C8 . . 123.5(11)
C6 C5 C8 . . 117.6(11)
C7 C6 C5 . . 118.9(12)
C7 C6 H6 . . 120.5
C5 C6 H6 . . 120.5
C6 C7 C2 . . 124.0(14)
C6 C7 H7 . . 118.0
C2 C7 H7 . . 118.0
N1 C8 C5 . . 129.2(12)
N1 C8 H8 . . 115.4
C5 C8 H8 . . 115.4
N2 C9 S2 . . 124.7(15)
N2 C9 S1 . . 125.6(15)
S2 C9 S1 . . 109.6(9)
C11 C10 S2 . . 105.5(13)
C11 C10 H10A . . 110.6
S2 C10 H10A . . 110.6
C11 C10 H10B . . 110.6
S2 C10 H10B . . 110.6
H10A C10 H10B . . 108.8
C12 C11 C10 . . 114.0(15)
C12 C11 H11A . . 108.7
C10 C11 H11A . . 108.7
C12 C11 H11B . . 108.7
C10 C11 H11B . . 108.7
H11A C11 H11B . . 107.6
C11 C12 C13 . . 113.9(18)
C11 C12 H12A . . 108.8
C13 C12 H12A . . 108.8
C11 C12 H12B . . 108.8
C13 C12 H12B . . 108.8
H12A C12 H12B . . 107.7
C14 C13 C12 . . 116.7(19)
C14 C13 H13A . . 108.1
C12 C13 H13A . . 108.1
C14 C13 H13B . . 108.1
C12 C13 H13B . . 108.1
H13A C13 H13B . . 107.3
C13 C14 C15 . . 112(2)
C13 C14 H14A . . 109.1
C15 C14 H14A . . 109.1
C13 C14 H14B . . 109.1
C15 C14 H14B . . 109.1
H14A C14 H14B . . 107.8
C14 C15 H15A . . 109.5
C14 C15 H15B . . 109.5
H15A C15 H15B . . 109.5
C14 C15 H15C . . 109.5
H15A C15 H15C . . 109.5
H15B C15 H15C . . 109.5

loop_
_geom_bond_atom_site_label_1
_geom_bond_atom_site_label_2
_geom_bond_site_symmetry_2
_geom_bond_distance
Pd1 N1 . 2.154(12)
Pd1 N1 2_655 2.154(12)
Pd1 S1 . 2.264(4)
Pd1 S1 2_655 2.264(4)
S1 C9 . 1.777(17)
S2 C9 . 1.747(16)
S2 C10 . 1.829(18)
N1 C8 . 1.208(16)
N1 N2 . 1.404(17)
N2 C9 . 1.282(15)
C1 C2 . 1.511(19)
C1 H1A . 0.9800
C1 H1B . 0.9800
C1 H1C . 0.9800
C2 C7 . 1.381(16)
C2 C3 . 1.39(2)
C3 C4 . 1.397(18)
C3 H3 . 0.9500
C4 C5 . 1.403(16)
C4 H4 . 0.9500
C5 C6 . 1.423(17)
C5 C8 . 1.460(16)
C6 C7 . 1.337(16)
C6 H6 . 0.9500
C7 H7 . 0.9500
C8 H8 . 0.9500
C10 C11 . 1.573(19)
C10 H10A . 0.9900
C10 H10B . 0.9900
C11 C12 . 1.44(2)
C11 H11A . 0.9900
C11 H11B . 0.9900
C12 C13 . 1.52(2)
C12 H12A . 0.9900
C12 H12B . 0.9900
C13 C14 . 1.41(2)
C13 H13A . 0.9900
C13 H13B . 0.9900
C14 C15 . 1.56(3)
C14 H14A . 0.9900
C14 H14B . 0.9900
C15 H15A . 0.9800
C15 H15B . 0.9800
C15 H15C . 0.9800
